data_2243235
loop_
_publ_author_name
'Shamanth, Sadashivamurthy'
'Mantelingu, Kempegowda'
'Kiran Kumar, Haruvegowda'
'Yathirajan, Hemmige S.'
'Foro, Sabine'
'Glidewell, Christopher'

_publ_section_title
;
 Crystal structures of three
 6-aryl-2-(4-chlorobenzyl)-5-[(1<i>H</i>-indol-3-yl)methyl]imidazo[2,1-<i>b</i>][1,3,4]thiadiazoles
;
_journal_coeditor_code IS5527
_journal_issue 1
_journal_name_full 'Acta Crystallographica Section E'
_journal_page_first 18
_journal_page_last 24
_journal_paper_doi 10.1107/S2056989019016050
_journal_volume 76
_journal_year 2020
_chemical_formula_iupac 'C26 H18 Cl F N4 S'
_chemical_formula_moiety 'C26 H18 Cl F N4 S'
_chemical_formula_sum 'C26 H18 Cl F N4 S'
_chemical_formula_weight 472.95
_chemical_name_systematic
2-(4-Chlorobenzyl)-6-(4-fluorophenyl)-5-[(1<i>H</i>-indol-3-yl)methyl]imidazo[2,1-<i>b</i>][1,3,4]thiadiazole
_space_group_crystal_system monoclinic
_space_group_IT_number 14
_space_group_name_Hall '-P 2ybc'
_space_group_name_H-M_alt 'P 1 21/c 1'
_atom_sites_solution_hydrogens mixed
_atom_sites_solution_primary difmap
_audit_creation_method SHELXL-2014
_cell_angle_alpha 90
_cell_angle_beta 119.480(10)
_cell_angle_gamma 90
_cell_formula_units_Z 4
_cell_length_a 15.3400(10)
_cell_length_b 11.1619(7)
_cell_length_c 15.3850(10)
_cell_measurement_reflns_used 5068
_cell_measurement_temperature 296(2)
_cell_measurement_theta_max 27.859
_cell_measurement_theta_min 2.648
_cell_volume 2293.2(3)
_computing_cell_refinement
;
CrysAlis RED (Oxford Diffraction, 2009)
;
_computing_data_collection
;
CrysAlis CCD (Oxford Diffraction, 2009)
;
_computing_data_reduction
;
CrysAlis RED (Oxford Diffraction, 2009)
;
_computing_molecular_graphics
;
PLATON (Spek, 2009)
;
_computing_publication_material
;
SHELXL2014 (Sheldrick, 2015<i>b</i>) and PLATON (Spek, 2009)
;
_computing_structure_refinement
;
SHELXL2014 (Sheldrick, 2015<i>b</i>)
;
_computing_structure_solution
;
<i>SHELXT</i> (Sheldrick, 2015<i>a</i>)
;
_diffrn_ambient_temperature 296(2)
_diffrn_measured_fraction_theta_full 0.999
_diffrn_measured_fraction_theta_max 0.968
_diffrn_measurement_device_type
;
Oxford Diffraction Xcalibur with Sapphire CCD
;
_diffrn_measurement_method '\w scans'
_diffrn_radiation_monochromator graphite
_diffrn_radiation_type MoK\a
_diffrn_radiation_wavelength 0.71073
_diffrn_reflns_av_R_equivalents 0.0245
_diffrn_reflns_av_unetI/netI 0.0312
_diffrn_reflns_limit_h_max 19
_diffrn_reflns_limit_h_min -19
_diffrn_reflns_limit_k_max 13
_diffrn_reflns_limit_k_min -13
_diffrn_reflns_limit_l_max 19
_diffrn_reflns_limit_l_min -18
_diffrn_reflns_number 16612
_diffrn_reflns_theta_full 25.242
_diffrn_reflns_theta_max 27.540
_diffrn_reflns_theta_min 2.648
_diffrn_source 'Enhance (Mo) X-ray Source'
_diffrn_standards_decay_% 0
_diffrn_standards_interval_count 0
_diffrn_standards_interval_time 0
_diffrn_standards_number 0
_exptl_absorpt_coefficient_mu 0.288
_exptl_absorpt_correction_T_max 0.944
_exptl_absorpt_correction_T_min 0.768
_exptl_absorpt_correction_type multi-scan
_exptl_absorpt_process_details
;
(CrysAlis RED; Oxford Diffraction, 2009)
;
_exptl_crystal_colour yellow
_exptl_crystal_density_diffrn 1.370
_exptl_crystal_description plate
_exptl_crystal_F_000 976
_exptl_crystal_size_max 0.460
_exptl_crystal_size_mid 0.440
_exptl_crystal_size_min 0.200
_refine_diff_density_max 0.259
_refine_diff_density_min -0.243
_refine_ls_extinction_method none
_refine_ls_goodness_of_fit_ref 1.014
_refine_ls_hydrogen_treatment mixed
_refine_ls_matrix_type full
_refine_ls_number_parameters 323
_refine_ls_number_reflns 5041
_refine_ls_number_restraints 23
_refine_ls_restrained_S_all 1.016
_refine_ls_R_factor_all 0.0930
_refine_ls_R_factor_gt 0.0495
_refine_ls_shift/su_max 0.000
_refine_ls_shift/su_mean 0.000
_refine_ls_structure_factor_coef Fsqd
_refine_ls_weighting_details 'w=1/[\s^2^(Fo^2^)+(0.0520P)^2^+0.9215P] where P=(Fo^2^+2Fc^2^)/3'
_refine_ls_weighting_scheme calc
_refine_ls_wR_factor_gt 0.1123
_refine_ls_wR_factor_ref 0.1310
_reflns_number_gt 3161
_reflns_number_total 5041
_reflns_threshold_expression 'I > 2\s(I)'
_cod_data_source_file is5527sup1.cif
_cod_data_source_block II
_cod_original_sg_symbol_H-M 'P 21/c'
_cod_database_code 2243235
_shelx_space_group_comment
;
The symmetry employed for this shelxl refinement is uniquely defined
by the following loop, which should always be used as a source of
symmetry information in preference to the above space-group names.
They are only intended as comments.
;
_shelx_estimated_absorpt_t_min 0.879
_shelx_estimated_absorpt_t_max 0.945
_shelxl_version_number 2.014

loop_
_space_group_symop_operation_xyz
'x, y, z'
'-x, y+1/2, -z+1/2'
'-x, -y, -z'
'x, -y-1/2, z-1/2'

loop_
_atom_site_type_symbol
_atom_site_label
_atom_site_fract_x
_atom_site_fract_y
_atom_site_fract_z
_atom_site_U_iso_or_equiv
_atom_site_adp_type
_atom_site_calc_flag
_atom_site_occupancy
_atom_site_disorder_assembly
_atom_site_disorder_group
S S1 0.29020(4) 0.26704(6) 0.45226(5) 0.0598(2) Uani d 1 . .
C C2 0.37289(17) 0.1507(2) 0.46549(19) 0.0570(6) Uani d 1 . .
N N3 0.46687(13) 0.17314(16) 0.51939(14) 0.0535(5) Uani d 1 . .
N N4 0.47701(12) 0.28832(15) 0.55296(13) 0.0454(4) Uani d 1 . .
C C5 0.55903(15) 0.35639(19) 0.61424(15) 0.0451(5) Uani d 1 . .
C C6 0.51834(16) 0.46116(19) 0.62492(15) 0.0458(5) Uani d 1 . .
N N7 0.41374(13) 0.45963(16) 0.57021(13) 0.0491(4) Uani d 1 . .
C C7A 0.39325(15) 0.3533(2) 0.52847(16) 0.0474(5) Uani d 1 . .
C C27 0.33592(19) 0.0335(2) 0.4129(3) 0.0840(9) Uani d 0.822(6) A 1
H H27A 0.3797 -0.0295 0.4554 0.101 Uiso calc 0.822(6) A 1
H H27B 0.3408 0.0348 0.3524 0.101 Uiso calc 0.822(6) A 1
C C21 0.2299(2) 0.0027(3) 0.3856(3) 0.0569(7) Uani d 0.822(6) A 1
C C22 0.1533(3) 0.0360(6) 0.2954(3) 0.0736(11) Uani d 0.822(6) A 1
H H22 0.1666 0.0816 0.2526 0.088 Uiso calc 0.822(6) A 1
C C23 0.0569(3) 0.0035(7) 0.2665(4) 0.0869(12) Uani d 0.822(6) A 1
H H23 0.0054 0.0241 0.2034 0.104 Uiso calc 0.822(6) A 1
C C24 0.0368(3) -0.0584(5) 0.3295(4) 0.0727(12) Uani d 0.822(6) A 1
Cl Cl24 -0.08535(12) -0.1013(2) 0.2922(3) 0.1368(11) Uani d 0.822(6) A 1
C C25 0.1119(3) -0.0917(4) 0.4210(4) 0.0811(12) Uani d 0.822(6) A 1
H H25 0.0979 -0.1344 0.4646 0.097 Uiso calc 0.822(6) A 1
C C26 0.2088(3) -0.0614(5) 0.4481(3) 0.0722(12) Uani d 0.822(6) A 1
H H26 0.2607 -0.0851 0.5101 0.087 Uiso calc 0.822(6) A 1
C C37 0.33592(19) 0.0335(2) 0.4129(3) 0.0840(9) Uani d 0.178(6) A 2
H H37A 0.3766 -0.0300 0.4576 0.101 Uiso calc 0.178(6) A 2
H H37B 0.3460 0.0324 0.3555 0.101 Uiso calc 0.178(6) A 2
C C31 0.2272(6) 0.0060(10) 0.3779(12) 0.0569(7) Uani d 0.178(6) A 2
C C32 0.1626(10) 0.034(3) 0.2808(14) 0.0736(11) Uani d 0.178(6) A 2
H H32 0.1874 0.0604 0.2399 0.088 Uiso calc 0.178(6) A 2
C C33 0.0623(10) 0.023(4) 0.2433(17) 0.0869(12) Uani d 0.178(6) A 2
H H33 0.0184 0.0567 0.1819 0.104 Uiso calc 0.178(6) A 2
C C34 0.0261(9) -0.037(3) 0.2944(16) 0.0727(12) Uani d 0.178(6) A 2
Cl Cl34 -0.1018(5) -0.0635(9) 0.2309(12) 0.1368(11) Uani d 0.178(6) A 2
C C35 0.0864(11) -0.060(2) 0.3928(15) 0.0811(12) Uani d 0.178(6) A 2
H H35 0.0603 -0.0899 0.4317 0.097 Uiso calc 0.178(6) A 2
C C36 0.1883(10) -0.037(3) 0.4342(15) 0.0722(12) Uani d 0.178(6) A 2
H H36 0.2306 -0.0521 0.5017 0.087 Uiso calc 0.178(6) A 2
C C51 0.66292(15) 0.3124(2) 0.65056(16) 0.0490(5) Uani d 1 . .
H H51A 0.7067 0.3806 0.6630 0.059 Uiso calc 1 . .
H H51B 0.6642 0.2643 0.5987 0.059 Uiso calc 1 . .
N N51 0.70786(17) 0.11914(19) 0.86245(17) 0.0647(6) Uani d 1 . .
H H51 0.685(2) 0.074(3) 0.892(2) 0.078 Uiso d 1 . .
C C52 0.64764(17) 0.1730(2) 0.77329(18) 0.0552(6) Uani d 1 . .
H H52 0.5783 0.1655 0.7375 0.066 Uiso calc 1 . .
C C53 0.70247(15) 0.23931(18) 0.74375(16) 0.0454(5) Uani d 1 . .
C C53A 0.80430(16) 0.22541(19) 0.81938(17) 0.0505(5) Uani d 1 . .
C C54 0.89531(18) 0.2699(2) 0.8328(2) 0.0675(7) Uani d 1 . .
H H54 0.8971 0.3208 0.7858 0.081 Uiso calc 1 . .
C C55 0.9821(2) 0.2368(3) 0.9171(3) 0.0870(10) Uani d 1 . .
H H55 1.0432 0.2662 0.9273 0.104 Uiso calc 1 . .
C C56 0.9801(2) 0.1607(3) 0.9869(3) 0.0915(10) Uani d 1 . .
H H56 1.0401 0.1393 1.0428 0.110 Uiso calc 1 . .
C C57 0.8927(2) 0.1159(3) 0.9764(2) 0.0808(9) Uani d 1 . .
H H57 0.8923 0.0648 1.0240 0.097 Uiso calc 1 . .
C C57A 0.80467(18) 0.1494(2) 0.89221(18) 0.0581(6) Uani d 1 . .
C C61 0.57262(17) 0.56426(19) 0.68713(17) 0.0488(5) Uani d 1 . .
C C62 0.66559(18) 0.5491(2) 0.77200(18) 0.0600(6) Uani d 1 . .
H H62 0.6919 0.4723 0.7906 0.072 Uiso calc 1 . .
C C63 0.7196(2) 0.6456(2) 0.8292(2) 0.0684(7) Uani d 1 . .
H H63 0.7823 0.6348 0.8851 0.082 Uiso calc 1 . .
C C64 0.6791(2) 0.7564(2) 0.8021(2) 0.0660(7) Uani d 1 . .
F F64 0.73381(13) 0.85184(14) 0.85653(14) 0.0915(5) Uani d 1 . .
C C65 0.5862(2) 0.7756(2) 0.7227(2) 0.0687(7) Uani d 1 . .
H H65 0.5588 0.8522 0.7080 0.082 Uiso calc 1 . .
C C66 0.53332(19) 0.6786(2) 0.66408(19) 0.0582(6) Uani d 1 . .
H H66 0.4706 0.6907 0.6086 0.070 Uiso calc 1 . .

loop_
_atom_site_aniso_label
_atom_site_aniso_U_11
_atom_site_aniso_U_22
_atom_site_aniso_U_33
_atom_site_aniso_U_12
_atom_site_aniso_U_13
_atom_site_aniso_U_23
S1 0.0409(3) 0.0612(4) 0.0683(4) 0.0045(3) 0.0199(3) -0.0128(3)
C2 0.0489(13) 0.0515(13) 0.0685(15) 0.0016(10) 0.0272(12) -0.0117(12)
N3 0.0446(10) 0.0464(11) 0.0648(12) 0.0021(8) 0.0234(9) -0.0089(9)
N4 0.0415(9) 0.0444(10) 0.0483(10) 0.0047(8) 0.0205(8) -0.0039(8)
C5 0.0462(11) 0.0457(12) 0.0417(11) 0.0006(9) 0.0202(10) 0.0016(9)
C6 0.0496(12) 0.0450(12) 0.0434(12) 0.0024(10) 0.0233(10) 0.0029(10)
N7 0.0499(11) 0.0460(11) 0.0505(11) 0.0056(8) 0.0241(9) -0.0014(9)
C7A 0.0436(11) 0.0510(13) 0.0463(12) 0.0066(10) 0.0211(10) -0.0002(10)
C27 0.0577(16) 0.0643(17) 0.127(3) -0.0081(13) 0.0428(17) -0.0350(17)
C21 0.0526(14) 0.0478(13) 0.0664(17) -0.0039(11) 0.0264(13) -0.0159(12)
C22 0.0705(19) 0.100(2) 0.057(2) -0.0097(18) 0.0358(16) 0.0005(19)
C23 0.069(2) 0.107(4) 0.056(3) -0.004(2) 0.0089(18) 0.001(2)
C24 0.0492(17) 0.064(3) 0.097(4) -0.0151(18) 0.030(2) -0.018(3)
Cl24 0.0644(7) 0.1099(12) 0.221(3) -0.0290(7) 0.0590(12) -0.0207(14)
C25 0.090(3) 0.066(3) 0.099(3) -0.005(2) 0.056(3) 0.020(2)
C26 0.068(2) 0.064(3) 0.064(2) 0.008(2) 0.0168(18) 0.0131(16)
C37 0.0577(16) 0.0643(17) 0.127(3) -0.0081(13) 0.0428(17) -0.0350(17)
C31 0.0526(14) 0.0478(13) 0.0664(17) -0.0039(11) 0.0264(13) -0.0159(12)
C32 0.0705(19) 0.100(2) 0.057(2) -0.0097(18) 0.0358(16) 0.0005(19)
C33 0.069(2) 0.107(4) 0.056(3) -0.004(2) 0.0089(18) 0.001(2)
C34 0.0492(17) 0.064(3) 0.097(4) -0.0151(18) 0.030(2) -0.018(3)
Cl34 0.0644(7) 0.1099(12) 0.221(3) -0.0290(7) 0.0590(12) -0.0207(14)
C35 0.090(3) 0.066(3) 0.099(3) -0.005(2) 0.056(3) 0.020(2)
C36 0.068(2) 0.064(3) 0.064(2) 0.008(2) 0.0168(18) 0.0131(16)
C51 0.0426(11) 0.0523(13) 0.0526(13) -0.0012(10) 0.0237(10) -0.0027(10)
N51 0.0671(14) 0.0548(13) 0.0692(14) -0.0010(10) 0.0313(12) 0.0142(11)
C52 0.0492(13) 0.0519(13) 0.0596(15) -0.0005(11) 0.0230(12) 0.0035(11)
C53 0.0407(11) 0.0408(12) 0.0533(13) 0.0018(9) 0.0221(10) -0.0020(10)
C53A 0.0463(12) 0.0391(12) 0.0608(14) 0.0049(9) 0.0223(11) -0.0029(11)
C54 0.0469(13) 0.0648(16) 0.0834(18) -0.0001(12) 0.0265(13) -0.0016(14)
C55 0.0450(14) 0.086(2) 0.108(3) 0.0014(14) 0.0204(16) -0.011(2)
C56 0.0654(19) 0.078(2) 0.088(2) 0.0222(16) 0.0051(17) 0.0004(18)
C57 0.078(2) 0.0622(17) 0.0742(19) 0.0153(15) 0.0164(16) 0.0118(14)
C57A 0.0590(15) 0.0406(13) 0.0632(15) 0.0081(11) 0.0213(12) 0.0019(11)
C61 0.0595(14) 0.0441(12) 0.0518(13) -0.0012(10) 0.0343(12) -0.0004(10)
C62 0.0647(15) 0.0517(14) 0.0577(14) -0.0010(12) 0.0255(13) -0.0039(12)
C63 0.0678(16) 0.0641(17) 0.0685(17) -0.0094(13) 0.0298(14) -0.0132(14)
C64 0.0787(18) 0.0556(16) 0.0814(18) -0.0219(14) 0.0530(16) -0.0191(14)
F64 0.1081(13) 0.0656(10) 0.1202(14) -0.0371(9) 0.0711(11) -0.0366(9)
C65 0.089(2) 0.0401(13) 0.098(2) -0.0016(13) 0.0619(18) -0.0014(14)
C66 0.0650(15) 0.0508(14) 0.0680(16) 0.0028(11) 0.0399(13) 0.0035(12)

loop_
_atom_type_symbol
_atom_type_description
_atom_type_scat_dispersion_real
_atom_type_scat_dispersion_imag
_atom_type_scat_source
C C 0.0033 0.0016 'International Tables Vol C Tables 4.2.6.8 and 6.1.1.4'
H H 0.0000 0.0000 'International Tables Vol C Tables 4.2.6.8 and 6.1.1.4'
Cl Cl 0.1484 0.1585 'International Tables Vol C Tables 4.2.6.8 and 6.1.1.4'
F F 0.0171 0.0103 'International Tables Vol C Tables 4.2.6.8 and 6.1.1.4'
N N 0.0061 0.0033 'International Tables Vol C Tables 4.2.6.8 and 6.1.1.4'
S S 0.1246 0.1234 'International Tables Vol C Tables 4.2.6.8 and 6.1.1.4'

loop_
_geom_angle_atom_site_label_1
_geom_angle_atom_site_label_2
_geom_angle_atom_site_label_3
_geom_angle
C7A S1 C2 88.03(11)
N3 C2 C27 121.7(2)
N3 C2 S1 116.61(17)
C27 C2 S1 121.61(18)
C2 N3 N4 108.07(17)
C7A N4 N3 118.80(17)
C7A N4 C5 108.52(17)
N3 N4 C5 132.59(17)
N4 C5 C6 103.70(18)
N4 C5 C51 121.71(19)
C6 C5 C51 134.6(2)
C5 C6 N7 111.86(18)
C5 C6 C61 126.9(2)
N7 C6 C61 121.16(19)
C7A N7 C6 103.48(17)
N7 C7A N4 112.42(18)
N7 C7A S1 139.12(17)
N4 C7A S1 108.44(15)
C2 C27 C21 114.9(2)
C2 C27 H27A 108.5
C21 C27 H27A 108.5
C2 C27 H27B 108.5
C21 C27 H27B 108.5
H27A C27 H27B 107.5
C22 C21 C26 118.8(3)
C22 C21 C27 119.7(3)
C26 C21 C27 121.5(3)
C21 C22 C23 120.8(4)
C21 C22 H22 119.6
C23 C22 H22 119.6
C24 C23 C22 119.9(3)
C24 C23 H23 120.0
C22 C23 H23 120.0
C23 C24 C25 120.5(3)
C23 C24 Cl24 119.8(3)
C25 C24 Cl24 119.6(3)
C24 C25 C26 119.0(3)
C24 C25 H25 120.5
C26 C25 H25 120.5
C21 C26 C25 120.9(3)
C21 C26 H26 119.6
C25 C26 H26 119.6
C36 C31 C32 118.0(9)
C33 C32 C31 120.4(11)
C33 C32 H32 119.8
C31 C32 H32 119.8
C34 C33 C32 120.4(12)
C34 C33 H33 119.8
C32 C33 H33 119.8
C33 C34 C35 119.7(10)
C33 C34 Cl34 115.7(11)
C35 C34 Cl34 124.1(11)
C34 C35 C36 118.3(11)
C34 C35 H35 120.8
C36 C35 H35 120.8
C31 C36 C35 121.3(11)
C31 C36 H36 119.3
C35 C36 H36 119.3
C5 C51 C53 113.22(18)
C5 C51 H51A 108.9
C53 C51 H51A 108.9
C5 C51 H51B 108.9
C53 C51 H51B 108.9
H51A C51 H51B 107.7
C52 N51 C57A 108.4(2)
C52 N51 H51 123.0(18)
C57A N51 H51 128.6(18)
C53 C52 N51 110.7(2)
C53 C52 H52 124.6
N51 C52 H52 124.6
C52 C53 C53A 106.2(2)
C52 C53 C51 126.42(19)
C53A C53 C51 127.4(2)
C54 C53A C57A 119.1(2)
C54 C53A C53 134.1(2)
C57A C53A C53 106.9(2)
C55 C54 C53A 118.4(3)
C55 C54 H54 120.8
C53A C54 H54 120.8
C54 C55 C56 121.1(3)
C54 C55 H55 119.5
C56 C55 H55 119.5
C57 C56 C55 122.0(3)
C57 C56 H56 119.0
C55 C56 H56 119.0
C56 C57 C57A 117.4(3)
C56 C57 H57 121.3
C57A C57 H57 121.3
N51 C57A C57 130.3(3)
N51 C57A C53A 107.8(2)
C57 C57A C53A 121.9(3)
C66 C61 C62 118.0(2)
C66 C61 C6 121.5(2)
C62 C61 C6 120.5(2)
C63 C62 C61 121.4(2)
C63 C62 H62 119.3
C61 C62 H62 119.3
C64 C63 C62 118.4(3)
C64 C63 H63 120.8
C62 C63 H63 120.8
C63 C64 F64 118.4(3)
C63 C64 C65 122.6(2)
F64 C64 C65 119.0(2)
C64 C65 C66 118.6(2)
C64 C65 H65 120.7
C66 C65 H65 120.7
C61 C66 C65 120.9(2)
C61 C66 H66 119.6
C65 C66 H66 119.6

loop_
_geom_bond_atom_site_label_1
_geom_bond_atom_site_label_2
_geom_bond_distance
S1 C7A 1.725(2)
S1 C2 1.756(2)
C2 N3 1.285(3)
C2 C27 1.495(3)
N3 N4 1.365(2)
N4 C7A 1.357(3)
N4 C5 1.372(3)
C5 C6 1.373(3)
C5 C51 1.489(3)
C6 N7 1.398(3)
C6 C61 1.466(3)
N7 C7A 1.312(3)
C27 C21 1.506(4)
C27 H27A 0.9700
C27 H27B 0.9700
C21 C22 1.356(4)
C21 C26 1.359(4)
C22 C23 1.368(5)
C22 H22 0.9300
C23 C24 1.343(5)
C23 H23 0.9300
C24 C25 1.361(5)
C24 Cl24 1.735(3)
C25 C26 1.374(5)
C25 H25 0.9300
C26 H26 0.9300
C31 C36 1.360(9)
C31 C32 1.361(9)
C32 C33 1.358(9)
C32 H32 0.9300
C33 C34 1.343(10)
C33 H33 0.9300
C34 C35 1.353(10)
C34 Cl34 1.733(8)
C35 C36 1.390(9)
C35 H35 0.9300
C36 H36 0.9300
C51 C53 1.494(3)
C51 H51A 0.9700
C51 H51B 0.9700
N51 C52 1.360(3)
N51 C57A 1.364(3)
N51 H51 0.86(3)
C52 C53 1.355(3)
C52 H52 0.9300
C53 C53A 1.424(3)
C53A C54 1.398(3)
C53A C57A 1.403(3)
C54 C55 1.376(4)
C54 H54 0.9300
C55 C56 1.383(5)
C55 H55 0.9300
C56 C57 1.363(4)
C56 H56 0.9300
C57 C57A 1.386(3)
C57 H57 0.9300
C61 C66 1.381(3)
C61 C62 1.391(3)
C62 C63 1.380(3)
C62 H62 0.9300
C63 C64 1.355(4)
C63 H63 0.9300
C64 F64 1.360(3)
C64 C65 1.363(4)
C65 C66 1.387(3)
C65 H65 0.9300
C66 H66 0.9300

loop_
_geom_hbond_atom_site_label_D
_geom_hbond_atom_site_label_H
_geom_hbond_atom_site_label_A
_geom_hbond_site_symmetry_A
_geom_hbond_distance_DH
_geom_hbond_distance_HA
_geom_hbond_distance_DA
_geom_hbond_angle_DHA
_geom_hbond_publ_flag
N51 H51 N7 2_646 0.86(3) 2.27(3) 3.102(3) 165(3) no
C25 H25 Cg1 2_646 0.93 2.75 3.637(5) 161 no
C35 H35 Cg1 2_646 0.93 3.32 4.062(5) 139 no

loop_
_geom_torsion_atom_site_label_1
_geom_torsion_atom_site_label_2
_geom_torsion_atom_site_label_3
_geom_torsion_atom_site_label_4
_geom_torsion
C7A S1 C2 N3 -0.8(2)
C7A S1 C2 C27 -178.1(3)
C27 C2 N3 N4 176.9(2)
S1 C2 N3 N4 -0.4(3)
C2 N3 N4 C7A 1.9(3)
C2 N3 N4 C5 178.1(2)
C7A N4 C5 C6 1.1(2)
N3 N4 C5 C6 -175.4(2)
C7A N4 C5 C51 -177.14(19)
N3 N4 C5 C51 6.3(4)
N4 C5 C6 N7 -1.2(2)
C51 C5 C6 N7 176.8(2)
N4 C5 C6 C61 176.9(2)
C51 C5 C6 C61 -5.2(4)
C5 C6 N7 C7A 0.7(2)
C61 C6 N7 C7A -177.5(2)
C6 N7 C7A N4 0.0(2)
C6 N7 C7A S1 178.2(2)
N3 N4 C7A N7 176.32(19)
C5 N4 C7A N7 -0.8(3)
N3 N4 C7A S1 -2.4(2)
C5 N4 C7A S1 -179.50(14)
C2 S1 C7A N7 -176.6(3)
C2 S1 C7A N4 1.65(17)
N3 C2 C27 C21 158.5(3)
S1 C2 C27 C21 -24.3(4)
C2 C27 C21 C22 90.8(5)
C2 C27 C21 C26 -91.3(5)
C26 C21 C22 C23 -1.6(7)
C27 C21 C22 C23 176.4(5)
C21 C22 C23 C24 2.6(9)
C22 C23 C24 C25 -1.6(10)
C22 C23 C24 Cl24 -179.2(5)
C23 C24 C25 C26 -0.2(9)
Cl24 C24 C25 C26 177.4(4)
C22 C21 C26 C25 -0.3(7)
C27 C21 C26 C25 -178.2(4)
C24 C25 C26 C21 1.1(8)
C36 C31 C32 C33 3(3)
C31 C32 C33 C34 -13(5)
C32 C33 C34 C35 17(6)
C32 C33 C34 Cl34 -171(2)
C33 C34 C35 C36 -10(5)
Cl34 C34 C35 C36 179(2)
C32 C31 C36 C35 4(3)
C34 C35 C36 C31 0(4)
N4 C5 C51 C53 -86.5(2)
C6 C5 C51 C53 95.9(3)
C57A N51 C52 C53 -0.6(3)
N51 C52 C53 C53A 0.4(3)
N51 C52 C53 C51 -179.3(2)
C5 C51 C53 C52 27.7(3)
C5 C51 C53 C53A -151.9(2)
C52 C53 C53A C54 -180.0(3)
C51 C53 C53A C54 -0.3(4)
C52 C53 C53A C57A -0.1(2)
C51 C53 C53A C57A 179.6(2)
C57A C53A C54 C55 0.3(4)
C53 C53A C54 C55 -179.8(2)
C53A C54 C55 C56 0.4(4)
C54 C55 C56 C57 -0.7(5)
C55 C56 C57 C57A 0.1(5)
C52 N51 C57A C57 -178.9(3)
C52 N51 C57A C53A 0.5(3)
C56 C57 C57A N51 180.0(3)
C56 C57 C57A C53A 0.7(4)
C54 C53A C57A N51 179.7(2)
C53 C53A C57A N51 -0.2(3)
C54 C53A C57A C57 -0.9(4)
C53 C53A C57A C57 179.2(2)
C5 C6 C61 C66 153.4(2)
N7 C6 C61 C66 -28.7(3)
C5 C6 C61 C62 -27.0(4)
N7 C6 C61 C62 150.8(2)
C66 C61 C62 C63 -3.0(4)
C6 C61 C62 C63 177.3(2)
C61 C62 C63 C64 1.3(4)
C62 C63 C64 F64 -177.8(2)
C62 C63 C64 C65 2.1(4)
C63 C64 C65 C66 -3.6(4)
F64 C64 C65 C66 176.3(2)
C62 C61 C66 C65 1.5(3)
C6 C61 C66 C65 -178.9(2)
C64 C65 C66 C61 1.8(4)

_cod_database_fobs_code 2243235
